data_7031462
loop_
_publ_author_name
'Hejda, Martin'
'Ly\<cka, Anton\'in'
'Jambor, Roman'
'R\%u\<zi\<cka, Ale\<s'
'Dost\'al, Libor'

_publ_section_title
;
 From C,N- and N,N-chelated chloroboranes to substituted
 1H-2,1-benzazaboroles and 1H-pyrrolo[1,2-c][1,3,2]diazaborolidines: a
 straightforward route to five-membered rings containing the B-N or N-B-N
 moiety.
;
_journal_issue 33
_journal_name_full 'Dalton transactions (Cambridge, England : 2003)'
_journal_page_first 12678
_journal_page_last 12688
_journal_paper_doi 10.1039/c4dt01445f
_journal_volume 43
_journal_year 2014
_chemical_formula_moiety 'C24 H29 B N2'
_chemical_formula_sum 'C24 H29 B N2'
_chemical_formula_weight 356.30
_chemical_name_systematic
; 
 ? 
;
_space_group_IT_number 14
_symmetry_cell_setting monoclinic
_symmetry_space_group_name_Hall '-P 2ybc'
_symmetry_space_group_name_H-M 'P 1 21/c 1'
_atom_sites_solution_hydrogens geom
_atom_sites_solution_primary direct
_atom_sites_solution_secondary difmap
_audit_creation_method SHELXL-97
_cell_angle_alpha 90
_cell_angle_beta 103.239(7)
_cell_angle_gamma 90
_cell_formula_units_Z 4
_cell_length_a 10.3910(9)
_cell_length_b 11.9710(8)
_cell_length_c 17.1839(12)
_cell_measurement_reflns_used 15276
_cell_measurement_temperature 150(1)
_cell_measurement_theta_max 27.5
_cell_measurement_theta_min 1
_cell_volume 2080.7(3)
_computing_cell_refinement 'COLLECT and DENZO'
_computing_data_collection 'COLLECT (Hooft, 1998) and DENZO (Otwinowski & Minor, 1997)'
_computing_data_reduction 'COLLECT and DENZO'
_computing_molecular_graphics 'PLATON (Spek, 2003)'
_computing_publication_material 'SHELXL-97 (Sheldrick, 2008)'
_computing_structure_refinement 'SHELXL-97 (Sheldrick, 1997)'
_computing_structure_solution 'SIR92 (Altomare et al., 1994)'
_diffrn_ambient_temperature 150(1)
_diffrn_detector_area_resol_mean 9.091
_diffrn_measured_fraction_theta_full 0.980
_diffrn_measured_fraction_theta_max 0.980
_diffrn_measurement_device_type 'Bruker Nonius KappaCCD area detector'
_diffrn_measurement_method '\f and \w scans to fill the Ewald sphere'
_diffrn_radiation_monochromator graphite
_diffrn_radiation_source 'fine-focus sealed tube'
_diffrn_radiation_type MoK\a
_diffrn_radiation_wavelength 0.71073
_diffrn_reflns_av_R_equivalents 0.0461
_diffrn_reflns_av_sigmaI/netI 0.0420
_diffrn_reflns_limit_h_max 13
_diffrn_reflns_limit_h_min -12
_diffrn_reflns_limit_k_max 15
_diffrn_reflns_limit_k_min -14
_diffrn_reflns_limit_l_max 18
_diffrn_reflns_limit_l_min -22
_diffrn_reflns_number 15236
_diffrn_reflns_theta_full 27.45
_diffrn_reflns_theta_max 27.45
_diffrn_reflns_theta_min 2.78
_diffrn_standards_number 0
_exptl_absorpt_coefficient_mu 0.065
_exptl_absorpt_correction_T_max 0.995
_exptl_absorpt_correction_T_min 0.974
_exptl_absorpt_correction_type integration
_exptl_absorpt_process_details
;
Gaussian integration (Coppens, 1970)
;
_exptl_crystal_colour pink
_exptl_crystal_density_diffrn 1.137
_exptl_crystal_density_method 'not measured'
_exptl_crystal_description plate
_exptl_crystal_F_000 768
_exptl_crystal_size_max 0.59
_exptl_crystal_size_mid 0.47
_exptl_crystal_size_min 0.10
_refine_diff_density_max 0.254
_refine_diff_density_min -0.217
_refine_diff_density_rms 0.047
_refine_ls_extinction_method none
_refine_ls_goodness_of_fit_ref 1.143
_refine_ls_hydrogen_treatment constr
_refine_ls_matrix_type full
_refine_ls_number_parameters 244
_refine_ls_number_reflns 4668
_refine_ls_number_restraints 0
_refine_ls_restrained_S_all 1.143
_refine_ls_R_factor_all 0.0878
_refine_ls_R_factor_gt 0.0556
_refine_ls_shift/su_max 0.000
_refine_ls_shift/su_mean 0.000
_refine_ls_structure_factor_coef Fsqd
_refine_ls_weighting_details 'calc w=1/[\s^2^(Fo^2^)+(0.0325P)^2^+1.2129P] where P=(Fo^2^+2Fc^2^)/3'
_refine_ls_weighting_scheme calc
_refine_ls_wR_factor_gt 0.1105
_refine_ls_wR_factor_ref 0.1301
_reflns_number_gt 3387
_reflns_number_total 4668
_reflns_threshold_expression >2sigma(I)
_cod_data_source_file c4dt01445f2.cif
_cod_data_source_block shelxl
_cod_depositor_comments 'Adding full bibliography for 7031456--7031465.cif.'
_cod_original_sg_symbol_H-M 'P 21/c'
_cod_database_code 7031462

loop_
_symmetry_equiv_pos_as_xyz
'x, y, z'
'-x, y+1/2, -z+1/2'
'-x, -y, -z'
'x, -y-1/2, z-1/2'

loop_
_atom_site_label
_atom_site_type_symbol
_atom_site_fract_x
_atom_site_fract_y
_atom_site_fract_z
_atom_site_U_iso_or_equiv
_atom_site_adp_type
_atom_site_occupancy
_atom_site_symmetry_multiplicity
_atom_site_calc_flag
_atom_site_refinement_flags
N2 N 0.25814(14) 0.25367(12) 0.26118(8) 0.0215(3) Uani 1 1 d .
N1 N 0.33631(15) 0.39571(12) 0.34805(9) 0.0251(3) Uani 1 1 d .
C11 C 0.25166(17) 0.04939(15) 0.24528(11) 0.0256(4) Uani 1 1 d .
C7 C 0.21356(17) 0.17090(16) 0.12743(11) 0.0262(4) Uani 1 1 d .
C15 C 0.27859(19) 0.02955(16) 0.33498(11) 0.0305(4) Uani 1 1 d .
H15 H 0.2892 0.1024 0.3617 0.037 Uiso 1 1 d R
C24 C 0.03756(19) 0.25071(16) 0.29647(12) 0.0329(4) Uani 1 1 d .
H24A H 0.0028 0.1949 0.2572 0.039 Uiso 1 1 d R
H24B H -0.0329 0.2983 0.3041 0.039 Uiso 1 1 d R
H24C H 0.0779 0.2151 0.3461 0.039 Uiso 1 1 d R
C6 C 0.24062(16) 0.15667(14) 0.21112(10) 0.0221(4) Uani 1 1 d .
B1 B 0.3748(2) 0.29547(17) 0.31062(11) 0.0229(4) Uani 1 1 d .
C12 C 0.21131(19) 0.28504(17) 0.08842(11) 0.0316(4) Uani 1 1 d .
H12 H 0.2361 0.3410 0.1308 0.038 Uiso 1 1 d R
C18 C 0.51401(17) 0.24035(14) 0.32946(10) 0.0246(4) Uani 1 1 d .
C1 C 0.20106(18) 0.41013(15) 0.32551(10) 0.0251(4) Uani 1 1 d .
C20 C 0.6879(2) 0.13187(17) 0.29238(13) 0.0352(5) Uani 1 1 d .
H20 H 0.7220 0.0968 0.2532 0.042 Uiso 1 1 d R
C8 C 0.1923(2) 0.07622(17) 0.07931(12) 0.0337(4) Uani 1 1 d .
H8 H 0.1708 0.0842 0.0240 0.040 Uiso 1 1 d R
C19 C 0.56671(18) 0.18569(16) 0.27181(11) 0.0289(4) Uani 1 1 d .
H19 H 0.5195 0.1854 0.2188 0.035 Uiso 1 1 d R
C2 C 0.1662(2) 0.50189(16) 0.36269(11) 0.0306(4) Uani 1 1 d .
H2 H 0.0811 0.5294 0.3584 0.037 Uiso 1 1 d R
C3 C 0.2863(2) 0.54719(16) 0.40938(12) 0.0352(5) Uani 1 1 d .
H3 H 0.2936 0.6108 0.4411 0.042 Uiso 1 1 d R
C23 C 0.58727(18) 0.23793(16) 0.40841(11) 0.0297(4) Uani 1 1 d .
H23 H 0.5548 0.2741 0.4478 0.036 Uiso 1 1 d R
C5 C 0.14006(17) 0.31997(15) 0.26800(10) 0.0251(4) Uani 1 1 d .
H5 H 0.1000 0.3535 0.2161 0.030 Uiso 1 1 d R
C17 C 0.1620(2) -0.03012(18) 0.35730(13) 0.0387(5) Uani 1 1 d .
H17A H 0.0820 0.0102 0.3355 0.046 Uiso 1 1 d R
H17B H 0.1758 -0.0334 0.4144 0.046 Uiso 1 1 d R
H17C H 0.1549 -0.1046 0.3360 0.046 Uiso 1 1 d R
C4 C 0.3885(2) 0.48118(16) 0.39953(11) 0.0318(4) Uani 1 1 d .
H4 H 0.4775 0.4919 0.4233 0.038 Uiso 1 1 d R
C9 C 0.2025(2) -0.02894(17) 0.11212(12) 0.0370(5) Uani 1 1 d .
H9 H 0.1879 -0.0914 0.0791 0.044 Uiso 1 1 d R
C10 C 0.23467(19) -0.04218(16) 0.19397(12) 0.0319(4) Uani 1 1 d .
H10 H 0.2451 -0.1138 0.2154 0.038 Uiso 1 1 d R
C16 C 0.4054(2) -0.03738(18) 0.36579(13) 0.0411(5) Uani 1 1 d .
H16A H 0.3955 -0.1107 0.3425 0.049 Uiso 1 1 d R
H16B H 0.4224 -0.0436 0.4229 0.049 Uiso 1 1 d R
H16C H 0.4780 0.0001 0.3511 0.049 Uiso 1 1 d R
C21 C 0.7578(2) 0.13041(17) 0.37101(13) 0.0377(5) Uani 1 1 d .
H21 H 0.8391 0.0943 0.3848 0.045 Uiso 1 1 d R
C22 C 0.7075(2) 0.18241(18) 0.42916(13) 0.0371(5) Uani 1 1 d .
H22 H 0.7541 0.1804 0.4823 0.045 Uiso 1 1 d R
C13 C 0.3115(2) 0.2905(2) 0.03550(12) 0.0431(5) Uani 1 1 d .
H13A H 0.2860 0.2391 -0.0082 0.052 Uiso 1 1 d R
H13B H 0.3975 0.2709 0.0666 0.052 Uiso 1 1 d R
H13C H 0.3137 0.3649 0.0150 0.052 Uiso 1 1 d R
C14 C 0.0730(2) 0.3137(2) 0.03922(13) 0.0438(5) Uani 1 1 d .
H14A H 0.0461 0.2588 -0.0021 0.053 Uiso 1 1 d R
H14B H 0.0740 0.3861 0.0155 0.053 Uiso 1 1 d R
H14C H 0.0118 0.3138 0.0735 0.053 Uiso 1 1 d R

loop_
_atom_site_aniso_label
_atom_site_aniso_U_11
_atom_site_aniso_U_22
_atom_site_aniso_U_33
_atom_site_aniso_U_23
_atom_site_aniso_U_13
_atom_site_aniso_U_12
N2 0.0216(7) 0.0237(7) 0.0191(7) -0.0014(6) 0.0043(6) 0.0017(6)
N1 0.0273(8) 0.0253(8) 0.0226(7) -0.0019(6) 0.0051(6) -0.0014(6)
C11 0.0200(9) 0.0279(9) 0.0288(9) -0.0005(7) 0.0052(7) -0.0012(7)
C7 0.0217(9) 0.0335(10) 0.0239(9) -0.0032(7) 0.0061(7) 0.0003(7)
C15 0.0337(10) 0.0254(9) 0.0315(10) 0.0033(7) 0.0058(8) -0.0039(8)
C24 0.0266(10) 0.0344(11) 0.0390(11) -0.0039(8) 0.0102(8) -0.0005(8)
C6 0.0181(8) 0.0258(9) 0.0224(8) -0.0040(7) 0.0044(6) 0.0002(7)
B1 0.0265(10) 0.0256(10) 0.0167(9) 0.0022(7) 0.0056(8) -0.0012(8)
C12 0.0353(11) 0.0378(11) 0.0210(9) -0.0007(8) 0.0049(8) 0.0017(8)
C18 0.0245(9) 0.0231(9) 0.0255(9) -0.0005(7) 0.0045(7) -0.0052(7)
C1 0.0285(9) 0.0258(9) 0.0220(8) 0.0013(7) 0.0078(7) 0.0009(7)
C20 0.0308(11) 0.0332(11) 0.0444(12) -0.0036(9) 0.0140(9) 0.0012(8)
C8 0.0335(11) 0.0416(12) 0.0263(10) -0.0098(8) 0.0072(8) 0.0004(9)
C19 0.0275(10) 0.0316(10) 0.0274(9) -0.0015(8) 0.0060(8) -0.0036(8)
C2 0.0361(11) 0.0293(10) 0.0287(10) -0.0001(8) 0.0122(8) 0.0024(8)
C3 0.0502(13) 0.0282(10) 0.0289(10) -0.0072(8) 0.0126(9) -0.0032(9)
C23 0.0280(10) 0.0321(10) 0.0277(9) -0.0014(8) 0.0036(8) -0.0018(8)
C5 0.0238(9) 0.0272(9) 0.0242(9) -0.0012(7) 0.0052(7) 0.0033(7)
C17 0.0422(12) 0.0376(12) 0.0372(11) 0.0039(9) 0.0110(9) -0.0061(9)
C4 0.0388(11) 0.0299(10) 0.0250(10) -0.0056(7) 0.0038(8) -0.0055(8)
C9 0.0370(11) 0.0355(11) 0.0392(11) -0.0177(9) 0.0105(9) -0.0024(9)
C10 0.0298(10) 0.0240(9) 0.0431(11) -0.0043(8) 0.0112(9) -0.0008(7)
C16 0.0377(12) 0.0369(12) 0.0447(13) 0.0100(9) 0.0009(9) 0.0026(9)
C21 0.0241(10) 0.0332(11) 0.0534(13) 0.0027(9) 0.0038(9) 0.0028(8)
C22 0.0294(11) 0.0411(12) 0.0358(11) 0.0038(9) -0.0031(9) -0.0002(9)
C13 0.0440(13) 0.0554(14) 0.0311(11) 0.0044(10) 0.0108(9) -0.0059(10)
C14 0.0429(13) 0.0556(14) 0.0311(11) 0.0066(10) 0.0047(9) 0.0131(10)

loop_
_atom_type_symbol
_atom_type_description
_atom_type_scat_dispersion_real
_atom_type_scat_dispersion_imag
_atom_type_scat_source
C C 0.0033 0.0016 'International Tables Vol C Tables 4.2.6.8 and 6.1.1.4'
H H 0.0000 0.0000 'International Tables Vol C Tables 4.2.6.8 and 6.1.1.4'
B B 0.0013 0.0007 'International Tables Vol C Tables 4.2.6.8 and 6.1.1.4'
N N 0.0061 0.0033 'International Tables Vol C Tables 4.2.6.8 and 6.1.1.4'

loop_
_exptl_crystal_face_index_h
_exptl_crystal_face_index_k
_exptl_crystal_face_index_l
_exptl_crystal_face_perp_dist
-1 0 0 0.051
1 0 0 0.023
0 -1 0 0.297
0 1 0 0.241
0 0 1 0.218
0 0 -1 0.165
0 -1 -1 0.306
0 -1 1 0.333

loop_
_geom_angle_atom_site_label_1
_geom_angle_atom_site_label_2
_geom_angle_atom_site_label_3
_geom_angle
B1 N2 C6 128.76(15)
B1 N2 C5 112.07(14)
C6 N2 C5 119.08(13)
C4 N1 C1 108.23(15)
C4 N1 B1 141.69(17)
C1 N1 B1 110.07(14)
C10 C11 C6 117.93(17)
C10 C11 C15 119.08(16)
C6 C11 C15 122.98(16)
C8 C7 C6 118.37(17)
C8 C7 C12 119.09(16)
C6 C7 C12 122.51(16)
C11 C15 C17 110.78(16)
C11 C15 C16 112.12(17)
C17 C15 C16 109.74(16)
C11 C15 H15 108.1
C17 C15 H15 108.0
C16 C15 H15 108.0
C5 C24 H24A 109.5
C5 C24 H24B 109.5
H24A C24 H24B 109.5
C5 C24 H24C 109.5
H24A C24 H24C 109.5
H24B C24 H24C 109.5
C11 C6 C7 120.93(16)
C11 C6 N2 120.20(15)
C7 C6 N2 118.86(15)
N2 B1 N1 105.89(15)
N2 B1 C18 127.45(16)
N1 B1 C18 126.35(16)
C7 C12 C14 111.26(17)
C7 C12 C13 110.87(17)
C14 C12 C13 110.02(16)
C7 C12 H12 108.2
C14 C12 H12 108.1
C13 C12 H12 108.3
C23 C18 C19 117.63(17)
C23 C18 B1 119.05(16)
C19 C18 B1 123.17(16)
C2 C1 N1 109.44(16)
C2 C1 C5 140.45(18)
N1 C1 C5 110.11(14)
C21 C20 C19 119.95(19)
C21 C20 H20 120.1
C19 C20 H20 120.0
C9 C8 C7 121.07(18)
C9 C8 H8 119.5
C7 C8 H8 119.5
C20 C19 C18 121.12(18)
C20 C19 H19 119.5
C18 C19 H19 119.4
C1 C2 C3 106.12(17)
C1 C2 H2 126.8
C3 C2 H2 127.1
C4 C3 C2 108.40(17)
C4 C3 H3 125.9
C2 C3 H3 125.7
C22 C23 C18 121.21(18)
C22 C23 H23 119.4
C18 C23 H23 119.4
N2 C5 C1 101.75(14)
N2 C5 C24 112.73(15)
C1 C5 C24 113.72(15)
N2 C5 H5 109.4
C1 C5 H5 109.4
C24 C5 H5 109.5
C15 C17 H17A 109.4
C15 C17 H17B 109.5
H17A C17 H17B 109.5
C15 C17 H17C 109.5
H17A C17 H17C 109.5
H17B C17 H17C 109.5
C3 C4 N1 107.80(17)
C3 C4 H4 126.1
N1 C4 H4 126.1
C8 C9 C10 120.15(18)
C8 C9 H9 119.9
C10 C9 H9 119.9
C9 C10 C11 121.44(18)
C9 C10 H10 119.3
C11 C10 H10 119.2
C15 C16 H16A 109.4
C15 C16 H16B 109.7
H16A C16 H16B 109.5
C15 C16 H16C 109.3
H16A C16 H16C 109.5
H16B C16 H16C 109.5
C22 C21 C20 120.16(19)
C22 C21 H21 119.9
C20 C21 H21 120.0
C21 C22 C23 119.92(19)
C21 C22 H22 120.1
C23 C22 H22 120.0
C12 C13 H13A 109.5
C12 C13 H13B 109.4
H13A C13 H13B 109.5
C12 C13 H13C 109.5
H13A C13 H13C 109.5
H13B C13 H13C 109.5
C12 C14 H14A 109.4
C12 C14 H14B 109.7
H14A C14 H14B 109.5
C12 C14 H14C 109.3
H14A C14 H14C 109.5
H14B C14 H14C 109.5

loop_
_geom_bond_atom_site_label_1
_geom_bond_atom_site_label_2
_geom_bond_distance
N2 B1 1.404(2)
N2 C6 1.432(2)
N2 C5 1.488(2)
N1 C4 1.380(2)
N1 C1 1.380(2)
N1 B1 1.460(2)
C11 C10 1.392(3)
C11 C6 1.406(2)
C11 C15 1.521(3)
C7 C8 1.391(3)
C7 C6 1.411(2)
C7 C12 1.520(3)
C15 C17 1.529(3)
C15 C16 1.529(3)
C15 H15 0.9801
C24 C5 1.517(3)
C24 H24A 0.9601
C24 H24B 0.9600
C24 H24C 0.9600
B1 C18 1.555(3)
C12 C14 1.530(3)
C12 C13 1.532(3)
C12 H12 0.9801
C18 C23 1.396(2)
C18 C19 1.399(3)
C1 C2 1.361(3)
C1 C5 1.502(2)
C20 C21 1.380(3)
C20 C19 1.386(3)
C20 H20 0.9299
C8 C9 1.374(3)
C8 H8 0.9300
C19 H19 0.9300
C2 C3 1.427(3)
C2 H2 0.9300
C3 C4 1.365(3)
C3 H3 0.9299
C23 C22 1.388(3)
C23 H23 0.9300
C5 H5 0.9799
C17 H17A 0.9600
C17 H17B 0.9601
C17 H17C 0.9599
C4 H4 0.9300
C9 C10 1.378(3)
C9 H9 0.9299
C10 H10 0.9299
C16 H16A 0.9602
C16 H16B 0.9599
C16 H16C 0.9601
C21 C22 1.378(3)
C21 H21 0.9300
C22 H22 0.9300
C13 H13A 0.9601
C13 H13B 0.9599
C13 H13C 0.9601
C14 H14A 0.9599
C14 H14B 0.9600
C14 H14C 0.9601
